data_7135359
loop_
_publ_author_name
'He, Xiuyan'
'Wu, Changjiang'
'Hong, Dongjing'
'Fang, Huayi'
'Cui, Peng'

_publ_section_title
;
 A tetranuclear lanthanum-nickel hydrido complex supported by an
 arene-anchored bis(phosphinomethylamido) ligand.
;
_journal_issue 12
_journal_name_full 'Chemical communications (Cambridge, England)'
_journal_page_first 3807
_journal_page_last 3810
_journal_paper_doi 10.1039/d5cc06726j
_journal_volume 62
_journal_year 2026
_chemical_formula_moiety 'C36 H52 I La N2 O P2'
_chemical_formula_sum 'C36 H52 I La N2 O P2'
_chemical_formula_weight 856.54
_space_group_crystal_system monoclinic
_space_group_IT_number 14
_space_group_name_Hall '-P 2yn'
_space_group_name_H-M_alt 'P 1 21/n 1'
_atom_sites_solution_hydrogens geom
_audit_creation_date 2023-11-09
_audit_creation_method
;
Olex2 1.5
(compiled 2022.04.07 svn.rca3783a0 for OlexSys, GUI svn.r6498)
;
_audit_update_record
;
2025-12-23 deposited with the CCDC.	2026-01-07 downloaded from the CCDC.
;
_cell_angle_alpha 90
_cell_angle_beta 91.566(2)
_cell_angle_gamma 90
_cell_formula_units_Z 4
_cell_length_a 11.0776(7)
_cell_length_b 17.6945(12)
_cell_length_c 19.5440(11)
_cell_measurement_reflns_used 9601
_cell_measurement_temperature 296.15
_cell_measurement_theta_max 29.599
_cell_measurement_theta_min 2.974
_cell_volume 3829.4(4)
_computing_cell_refinement 'SAINT V8.40B (?, 2016)'
_computing_data_collection 'Bruker D8 Venture diffractometer'
_computing_data_reduction 'SAINT V8.40B (?, 2016)'
_computing_molecular_graphics 'Olex2 1.5 (Dolomanov et al., 2009)'
_computing_publication_material 'Olex2 1.5 (Dolomanov et al., 2009)'
_computing_structure_refinement 'SHELXL 2019/2 (Sheldrick, 2015)'
_diffrn_ambient_temperature 296.15
_diffrn_detector 'CCD area detector'
_diffrn_detector_area_resol_mean 7.9
_diffrn_detector_type 'CCD area detector'
_diffrn_measured_fraction_theta_full 0.993
_diffrn_measured_fraction_theta_max 0.992
_diffrn_measurement_device 'three-circle diffractometer'
_diffrn_measurement_device_type 'Bruker APEX-II CCD'
_diffrn_measurement_method 'phi and omega scans'
_diffrn_radiation_monochromator graphite
_diffrn_radiation_probe x-ray
_diffrn_radiation_type MoK\a
_diffrn_radiation_wavelength 0.71073
_diffrn_reflns_av_R_equivalents 0.0598
_diffrn_reflns_av_unetI/netI 0.0253
_diffrn_reflns_Laue_measured_fraction_full 0.993
_diffrn_reflns_Laue_measured_fraction_max 0.992
_diffrn_reflns_limit_h_max 15
_diffrn_reflns_limit_h_min -15
_diffrn_reflns_limit_k_max 25
_diffrn_reflns_limit_k_min -25
_diffrn_reflns_limit_l_max 27
_diffrn_reflns_limit_l_min -27
_diffrn_reflns_number 175506
_diffrn_reflns_point_group_measured_fraction_full 0.993
_diffrn_reflns_point_group_measured_fraction_max 0.992
_diffrn_reflns_theta_full 25.242
_diffrn_reflns_theta_max 30.559
_diffrn_reflns_theta_min 2.527
_diffrn_source 'sealed X-ray tube'
_diffrn_source_current 30.0
_diffrn_source_power 1.5
_diffrn_source_target Mo
_diffrn_source_voltage 50.0
_diffrn_standards_number 0
_exptl_absorpt_coefficient_mu 2.034
_exptl_absorpt_correction_T_max 0.7461
_exptl_absorpt_correction_T_min 0.4901
_exptl_absorpt_correction_type multi-scan
_exptl_absorpt_process_details
;
SADABS-2016/2 (Bruker,2016/2) was used for absorption correction.
wR2(int) was 0.1062 before and 0.0688 after correction.
The Ratio of minimum to maximum transmission is 0.6569.
The \l/2 correction factor is Not present.
;
_exptl_crystal_colour 'clear light orange'
_exptl_crystal_colour_lustre clear
_exptl_crystal_colour_modifier light
_exptl_crystal_colour_primary orange
_exptl_crystal_density_diffrn 1.486
_exptl_crystal_description block
_exptl_crystal_F_000 1720
_exptl_crystal_recrystallization_method
'The crystals were growth by means of evaporation of a mixture of n-hexane and toluene at RT.'
_exptl_crystal_size_max 0.18
_exptl_crystal_size_mid 0.15
_exptl_crystal_size_min 0.13
_refine_diff_density_max 0.799
_refine_diff_density_min -0.670
_refine_diff_density_rms 0.071
_refine_ls_extinction_method none
_refine_ls_goodness_of_fit_ref 1.103
_refine_ls_hydrogen_treatment constr
_refine_ls_matrix_type full
_refine_ls_number_parameters 532
_refine_ls_number_reflns 11658
_refine_ls_number_restraints 377
_refine_ls_restrained_S_all 1.100
_refine_ls_R_factor_all 0.0619
_refine_ls_R_factor_gt 0.0385
_refine_ls_shift/su_max 0.001
_refine_ls_shift/su_mean 0.000
_refine_ls_structure_factor_coef Fsqd
_refine_ls_weighting_details 'w=1/[\s^2^(Fo^2^)+(0.0197P)^2^+5.2780P] where P=(Fo^2^+2Fc^2^)/3'
_refine_ls_weighting_scheme calc
_refine_ls_wR_factor_gt 0.0749
_refine_ls_wR_factor_ref 0.0840
_reflns_Friedel_coverage 0.000
_reflns_number_gt 8536
_reflns_number_total 11658
_reflns_threshold_expression 'I > 2\s(I)'
_cod_data_source_file d5cc06726j2.cif
_cod_data_source_block 20231108d
_cod_database_code 7135359
_shelx_shelxl_version_number 2019/2
_shelx_space_group_comment
;
The symmetry employed for this shelxl refinement is uniquely defined
by the following loop, which should always be used as a source of
symmetry information in preference to the above space-group names.
They are only intended as comments.
;
_shelx_estimated_absorpt_t_max 0.778
_shelx_estimated_absorpt_t_min 0.711
_exptl_crystal_mounting_method
'Crystals were removed from the crystallisation vial and immediately coated with polybutenes oil (CAS: 9003-29-6) on a glass slide. A suitable single crystal coated with polybutenes oil as less as possible was sealed in capillary tube filled with argon. The capillary tube with single crystal was mounted on copper pin with solid paraffin.'
_olex2_refinement_description
;
1. Fixed Uiso
 At 1.2 times of:
  All C(H) groups, All C(H,H) groups
 At 1.5 times of:
  All C(H,H,H) groups
2. Uiso/Uaniso restraints and constraints
C27 \\sim C28 \\sim C29 \\sim C30 \\sim C31 \\sim C32 \\sim C27A \\sim C28A
\\sim C29A \\sim C30A \\sim C31A \\sim C32A \\sim P2 \\sim O1 \\sim C33 \\sim
C34 \\sim C35 \\sim C36 \\sim C33A \\sim C34A \\sim C35A \\sim C36A \\sim P1
\\sim C17 \\sim C18 \\sim C19 \\sim C17A \\sim C18A \\sim C19A: within 2A with
sigma of 0.01 and sigma for terminal atoms of 0.02 within 2A
3. Same fragment restrains
{P2, C27A, C28A, C29A, C30A, C31A, C32A} sigma for 1-2: 0.02, 1-3: 0.04
as in
{P2, C27, C28, C29, C30, C31, C32}
{O1, C33A, C34A, C35A, C36A} sigma for 1-2: 0.02, 1-3: 0.04
as in
{O1, C33, C34, C35, C36}
4. Others
 Sof(C17A)=Sof(H17A)=Sof(C18A)=Sof(H18D)=Sof(H18E)=Sof(H18F)=Sof(C19A)=
 Sof(H19D)=Sof(H19E)=Sof(H19F)=1-FVAR(1)
 Sof(C17)=Sof(H17)=Sof(C18)=Sof(H18A)=Sof(H18B)=Sof(H18C)=Sof(C19)=Sof(H19A)=
 Sof(H19B)=Sof(H19C)=FVAR(1)
 Sof(C27A)=Sof(H27A)=Sof(C28A)=Sof(H28D)=Sof(H28E)=Sof(H28F)=Sof(C29A)=
 Sof(H29D)=Sof(H29E)=Sof(H29F)=Sof(C30A)=Sof(H30A)=Sof(C31A)=Sof(H31D)=
 Sof(H31E)=Sof(H31F)=Sof(C32A)=Sof(H32D)=Sof(H32E)=Sof(H32F)=1-FVAR(2)
 Sof(C27)=Sof(H27)=Sof(C28)=Sof(H28A)=Sof(H28B)=Sof(H28C)=Sof(C29)=Sof(H29A)=
 Sof(H29B)=Sof(H29C)=Sof(C30)=Sof(H30)=Sof(C31)=Sof(H31A)=Sof(H31B)=Sof(H31C)=
 Sof(C32)=Sof(H32A)=Sof(H32B)=Sof(H32C)=FVAR(2)
 Sof(C33A)=Sof(H33C)=Sof(H33D)=Sof(C34A)=Sof(H34C)=Sof(H34D)=Sof(C35A)=
 Sof(H35C)=Sof(H35D)=Sof(C36A)=Sof(H36C)=Sof(H36D)=1-FVAR(3)
 Sof(C33)=Sof(H33A)=Sof(H33B)=Sof(C34)=Sof(H34A)=Sof(H34B)=Sof(C35)=Sof(H35A)=
 Sof(H35B)=Sof(C36)=Sof(H36A)=Sof(H36B)=FVAR(3)
 Sof(I1A)=1-FVAR(4)
 Sof(I1)=FVAR(4)
5.a Ternary CH refined with riding coordinates:
 C27(H27), C30(H30), C14(H14), C17(H17), C17A(H17A), C27A(H27A), C30A(H30A)
5.b Secondary CH2 refined with riding coordinates:
 C33(H33A,H33B), C34(H34A,H34B), C35(H35A,H35B), C36(H36A,H36B), C13(H13A,
 H13B), C26(H26A,H26B), C33A(H33C,H33D), C34A(H34C,H34D), C35A(H35C,H35D),
 C36A(H36C,H36D)
5.c Aromatic/amide H refined with riding coordinates:
 C2(H2), C4(H4), C5(H5), C6(H6), C8(H8), C9(H9), C10(H10), C11(H11), C21(H21),
 C22(H22), C23(H23), C24(H24)
5.d Idealised Me refined as rotating group:
 C28(H28A,H28B,H28C), C29(H29A,H29B,H29C), C31(H31A,H31B,H31C), C32(H32A,H32B,
 H32C), C15(H15A,H15B,H15C), C16(H16A,H16B,H16C), C18(H18A,H18B,H18C), C19(H19A,
 H19B,H19C), C18A(H18D,H18E,H18F), C19A(H19D,H19E,H19F), C28A(H28D,H28E,H28F),
 C29A(H29D,H29E,H29F), C31A(H31D,H31E,H31F), C32A(H32D,H32E,H32F)
;
_olex2_submission_special_instructions 'No special instructions were received'

loop_
_space_group_symop_operation_xyz
'x, y, z'
'-x+1/2, y+1/2, -z+1/2'
'-x, -y, -z'
'x-1/2, -y-1/2, z-1/2'

loop_
_atom_site_label
_atom_site_type_symbol
_atom_site_fract_x
_atom_site_fract_y
_atom_site_fract_z
_atom_site_U_iso_or_equiv
_atom_site_adp_type
_atom_site_occupancy
_atom_site_site_symmetry_order
_atom_site_calc_flag
_atom_site_refinement_flags_posn
_atom_site_refinement_flags_adp
_atom_site_refinement_flags_occupancy
_atom_site_disorder_assembly
_atom_site_disorder_group
La1 La 0.43725(2) 0.25193(2) 0.40556(2) 0.03594(5) Uani 1 1 d . . . . .
I1 I 0.2857(5) 0.2159(2) 0.5410(2) 0.0851(7) Uani 0.626(19) 1 d . . P A 1
P1 P 0.46757(8) 0.22014(6) 0.24516(4) 0.04834(19) Uani 1 1 d . U . . .
P2 P 0.19162(7) 0.32097(5) 0.34650(5) 0.0491(2) Uani 1 1 d D U . . .
C27 C 0.1103(15) 0.3104(11) 0.2620(7) 0.063(3) Uani 0.48(3) 1 d D U P B 1
H27 H 0.172712 0.293692 0.230748 0.076 Uiso 0.48(3) 1 calc R U P B 1
C28 C 0.0605(18) 0.3826(13) 0.2297(11) 0.083(4) Uani 0.48(3) 1 d D U P B 1
H28A H -0.002117 0.402511 0.257524 0.125 Uiso 0.48(3) 1 calc R U P B 1
H28B H 0.028037 0.371713 0.184747 0.125 Uiso 0.48(3) 1 calc R U P B 1
H28C H 0.124213 0.419097 0.226539 0.125 Uiso 0.48(3) 1 calc R U P B 1
C29 C 0.0193(18) 0.2474(12) 0.2605(10) 0.084(4) Uani 0.48(3) 1 d D U P B 1
H29A H 0.060003 0.199967 0.267519 0.127 Uiso 0.48(3) 1 calc R U P B 1
H29B H -0.022805 0.246829 0.216915 0.127 Uiso 0.48(3) 1 calc R U P B 1
H29C H -0.037381 0.254996 0.296132 0.127 Uiso 0.48(3) 1 calc R U P B 1
C30 C 0.1011(14) 0.3880(9) 0.3968(8) 0.065(3) Uani 0.48(3) 1 d D U P B 1
H30 H 0.070378 0.427107 0.365338 0.078 Uiso 0.48(3) 1 calc R U P B 1
C31 C 0.179(2) 0.4263(15) 0.4508(11) 0.078(4) Uani 0.48(3) 1 d D U P B 1
H31A H 0.213014 0.388954 0.481132 0.117 Uiso 0.48(3) 1 calc R U P B 1
H31B H 0.130035 0.460631 0.476324 0.117 Uiso 0.48(3) 1 calc R U P B 1
H31C H 0.242046 0.453744 0.429403 0.117 Uiso 0.48(3) 1 calc R U P B 1
C32 C -0.0086(14) 0.3477(13) 0.4269(10) 0.092(4) Uani 0.48(3) 1 d D U P B 1
H32A H -0.065403 0.335203 0.390697 0.138 Uiso 0.48(3) 1 calc R U P B 1
H32B H -0.046313 0.380481 0.459085 0.138 Uiso 0.48(3) 1 calc R U P B 1
H32C H 0.017681 0.302290 0.449691 0.138 Uiso 0.48(3) 1 calc R U P B 1
O1 O 0.3475(2) 0.11646(13) 0.38645(13) 0.0560(6) Uani 1 1 d D U . . .
C33 C 0.2225(5) 0.0919(4) 0.3824(5) 0.0666(19) Uani 0.815(12) 1 d D U P C 1
H33A H 0.185299 0.106169 0.338822 0.080 Uiso 0.815(12) 1 calc R U P C 1
H33B H 0.176971 0.114482 0.418879 0.080 Uiso 0.815(12) 1 calc R U P C 1
C34 C 0.2258(5) 0.0096(3) 0.3896(4) 0.0754(16) Uani 0.815(12) 1 d D U P C 1
H34A H 0.235130 -0.014778 0.345591 0.090 Uiso 0.815(12) 1 calc R U P C 1
H34B H 0.152996 -0.009127 0.410238 0.090 Uiso 0.815(12) 1 calc R U P C 1
C35 C 0.3372(6) -0.0038(4) 0.4368(4) 0.0773(17) Uani 0.815(12) 1 d D U P C 1
H35A H 0.315105 -0.003058 0.484478 0.093 Uiso 0.815(12) 1 calc R U P C 1
H35B H 0.374624 -0.051925 0.426869 0.093 Uiso 0.815(12) 1 calc R U P C 1
C36 C 0.4186(5) 0.0588(3) 0.4218(4) 0.0691(17) Uani 0.815(12) 1 d D U P C 1
H36A H 0.453905 0.078951 0.463959 0.083 Uiso 0.815(12) 1 calc R U P C 1
H36B H 0.483222 0.041488 0.393245 0.083 Uiso 0.815(12) 1 calc R U P C 1
N1 N 0.6011(2) 0.17938(15) 0.35423(13) 0.0427(6) Uani 1 1 d . . . . .
N2 N 0.4131(2) 0.38075(15) 0.36133(14) 0.0439(6) Uani 1 1 d . . . . .
C1 C 0.6897(3) 0.2506(2) 0.47238(16) 0.0457(6) Uani 1 1 d . . . . .
C2 C 0.6795(3) 0.31520(18) 0.43113(16) 0.0422(6) Uani 1 1 d . . . . .
H2 H 0.718333 0.315916 0.389528 0.051 Uiso 1 1 calc R U . . .
C3 C 0.6137(3) 0.37812(18) 0.45017(16) 0.0439(7) Uani 1 1 d . . . . .
C4 C 0.5588(4) 0.3777(2) 0.51367(19) 0.0620(10) Uani 1 1 d . . . . .
H4 H 0.513956 0.419219 0.527439 0.074 Uiso 1 1 calc R U . . .
C5 C 0.5711(5) 0.3159(3) 0.55560(19) 0.0761(13) Uani 1 1 d . . . . .
H5 H 0.536150 0.316537 0.598316 0.091 Uiso 1 1 calc R U . . .
C6 C 0.6351(4) 0.2523(3) 0.53550(18) 0.0642(9) Uani 1 1 d . . . . .
H6 H 0.641318 0.210775 0.564503 0.077 Uiso 1 1 calc R U . . .
C7 C 0.7500(3) 0.1825(2) 0.44627(17) 0.0486(7) Uani 1 1 d . . . . .
C8 C 0.8521(3) 0.1530(3) 0.4791(2) 0.0667(11) Uani 1 1 d . . . . .
H8 H 0.881475 0.175897 0.519083 0.080 Uiso 1 1 calc R U . . .
C9 C 0.9113(4) 0.0905(3) 0.4540(3) 0.0812(14) Uani 1 1 d . . . . .
H9 H 0.979574 0.071309 0.476675 0.097 Uiso 1 1 calc R U . . .
C10 C 0.8677(4) 0.0576(3) 0.3955(3) 0.0822(14) Uani 1 1 d . . . . .
H10 H 0.907105 0.015524 0.378318 0.099 Uiso 1 1 calc R U . . .
C11 C 0.7658(4) 0.0852(2) 0.3608(2) 0.0675(11) Uani 1 1 d . . . . .
H11 H 0.738361 0.061518 0.320801 0.081 Uiso 1 1 calc R U . . .
C12 C 0.7036(3) 0.14849(19) 0.38519(18) 0.0487(7) Uani 1 1 d . . . . .
C13 C 0.5731(3) 0.1516(2) 0.28489(18) 0.0541(8) Uani 1 1 d . . . . .
H13A H 0.536243 0.101943 0.286680 0.065 Uiso 1 1 calc R U . . .
H13B H 0.646116 0.148127 0.258783 0.065 Uiso 1 1 calc R U . . .
C14 C 0.5692(3) 0.2809(2) 0.19530(18) 0.0585(9) Uani 1 1 d . . . . .
H14 H 0.606137 0.249526 0.160269 0.070 Uiso 1 1 calc R U . . .
C15 C 0.6695(4) 0.3155(3) 0.2389(2) 0.0709(11) Uani 1 1 d . . . . .
H15A H 0.635541 0.348559 0.272273 0.106 Uiso 1 1 calc R U . . .
H15B H 0.722348 0.343787 0.210401 0.106 Uiso 1 1 calc R U . . .
H15C H 0.714447 0.276129 0.261872 0.106 Uiso 1 1 calc R U . . .
C16 C 0.4979(5) 0.3439(3) 0.1590(2) 0.0858(14) Uani 1 1 d . . . . .
H16A H 0.426621 0.322992 0.137255 0.129 Uiso 1 1 calc R U . . .
H16B H 0.547066 0.366902 0.125101 0.129 Uiso 1 1 calc R U . . .
H16C H 0.475109 0.381250 0.191832 0.129 Uiso 1 1 calc R U . . .
C20 C 0.5971(3) 0.44136(18) 0.40071(17) 0.0437(7) Uani 1 1 d . . . . .
C21 C 0.6818(3) 0.4985(2) 0.3971(2) 0.0632(10) Uani 1 1 d . . . . .
H21 H 0.748998 0.497789 0.426667 0.076 Uiso 1 1 calc R U . . .
C22 C 0.6684(4) 0.5571(2) 0.3499(3) 0.0761(12) Uani 1 1 d . . . . .
H22 H 0.724832 0.595886 0.348297 0.091 Uiso 1 1 calc R U . . .
C23 C 0.5705(4) 0.5562(2) 0.3061(2) 0.0690(11) Uani 1 1 d . . . . .
H23 H 0.561333 0.594511 0.273755 0.083 Uiso 1 1 calc R U . . .
C24 C 0.4846(3) 0.4998(2) 0.3085(2) 0.0559(8) Uani 1 1 d . . . . .
H24 H 0.418676 0.501242 0.277975 0.067 Uiso 1 1 calc R U . . .
C25 C 0.4944(3) 0.44005(17) 0.35619(16) 0.0424(6) Uani 1 1 d . . . . .
C26 C 0.3032(3) 0.3905(2) 0.3190(2) 0.0535(8) Uani 1 1 d . . . . .
H26A H 0.320809 0.382819 0.271107 0.064 Uiso 1 1 calc R U . . .
H26B H 0.271866 0.441293 0.324303 0.064 Uiso 1 1 calc R U . . .
C17 C 0.3875(5) 0.1693(4) 0.1743(3) 0.0623(14) Uani 0.828(15) 1 d . U P D 1
H17 H 0.348399 0.208445 0.146023 0.075 Uiso 0.828(15) 1 calc R U P D 1
C18 C 0.2859(11) 0.1216(8) 0.2020(8) 0.096(3) Uani 0.828(15) 1 d . U P D 1
H18A H 0.318805 0.084808 0.233411 0.143 Uiso 0.828(15) 1 calc R U P D 1
H18B H 0.244478 0.096352 0.164797 0.143 Uiso 0.828(15) 1 calc R U P D 1
H18C H 0.230320 0.153564 0.225295 0.143 Uiso 0.828(15) 1 calc R U P D 1
C19 C 0.4683(8) 0.1264(6) 0.1274(4) 0.098(3) Uani 0.828(15) 1 d . U P D 1
H19A H 0.514126 0.161425 0.101061 0.146 Uiso 0.828(15) 1 calc R U P D 1
H19B H 0.420019 0.095289 0.097197 0.146 Uiso 0.828(15) 1 calc R U P D 1
H19C H 0.522463 0.095084 0.154145 0.146 Uiso 0.828(15) 1 calc R U P D 1
C17A C 0.394(3) 0.133(2) 0.1953(16) 0.065(3) Uani 0.172(15) 1 d . U P D 2
H17A H 0.358577 0.163879 0.158215 0.078 Uiso 0.172(15) 1 calc R U P D 2
C18A C 0.314(5) 0.105(4) 0.205(4) 0.076(6) Uani 0.172(15) 1 d . U P D 2
H18D H 0.332959 0.057348 0.226978 0.114 Uiso 0.172(15) 1 calc R U P D 2
H18E H 0.270008 0.096076 0.163293 0.114 Uiso 0.172(15) 1 calc R U P D 2
H18F H 0.266806 0.134997 0.235279 0.114 Uiso 0.172(15) 1 calc R U P D 2
C19A C 0.484(3) 0.087(2) 0.1463(17) 0.073(5) Uani 0.172(15) 1 d . U P D 2
H19D H 0.542663 0.121474 0.128427 0.109 Uiso 0.172(15) 1 calc R U P D 2
H19E H 0.438210 0.064975 0.109064 0.109 Uiso 0.172(15) 1 calc R U P D 2
H19F H 0.524460 0.048313 0.172193 0.109 Uiso 0.172(15) 1 calc R U P D 2
C27A C 0.0880(14) 0.3041(10) 0.2702(7) 0.068(3) Uani 0.52(3) 1 d D U P B 2
H27A H 0.138914 0.284964 0.233868 0.082 Uiso 0.52(3) 1 calc R U P B 2
C28A C 0.0259(16) 0.3753(12) 0.2415(11) 0.087(4) Uani 0.52(3) 1 d D U P B 2
H28D H -0.019744 0.362645 0.200636 0.131 Uiso 0.52(3) 1 calc R U P B 2
H28E H 0.085950 0.412380 0.230913 0.131 Uiso 0.52(3) 1 calc R U P B 2
H28F H -0.027209 0.395529 0.274883 0.131 Uiso 0.52(3) 1 calc R U P B 2
C29A C -0.0048(15) 0.2442(11) 0.2823(11) 0.082(4) Uani 0.52(3) 1 d D U P B 2
H29D H -0.067153 0.264272 0.310195 0.123 Uiso 0.52(3) 1 calc R U P B 2
H29E H 0.032743 0.201915 0.305171 0.123 Uiso 0.52(3) 1 calc R U P B 2
H29F H -0.039448 0.227900 0.239188 0.123 Uiso 0.52(3) 1 calc R U P B 2
C30A C 0.0922(13) 0.3695(9) 0.4078(8) 0.065(3) Uani 0.52(3) 1 d D U P B 2
H30A H 0.041905 0.405570 0.381856 0.078 Uiso 0.52(3) 1 calc R U P B 2
C31A C 0.161(2) 0.4127(15) 0.4621(11) 0.080(4) Uani 0.52(3) 1 d D U P B 2
H31D H 0.198274 0.378002 0.494073 0.120 Uiso 0.52(3) 1 calc R U P B 2
H31E H 0.107182 0.445389 0.485734 0.120 Uiso 0.52(3) 1 calc R U P B 2
H31F H 0.222740 0.442524 0.441259 0.120 Uiso 0.52(3) 1 calc R U P B 2
C32A C 0.0080(12) 0.3133(12) 0.4422(8) 0.086(4) Uani 0.52(3) 1 d D U P B 2
H32D H -0.024911 0.279049 0.408520 0.129 Uiso 0.52(3) 1 calc R U P B 2
H32E H -0.056500 0.340340 0.463117 0.129 Uiso 0.52(3) 1 calc R U P B 2
H32F H 0.052598 0.285400 0.476596 0.129 Uiso 0.52(3) 1 calc R U P B 2
C33A C 0.2214(15) 0.0989(16) 0.396(3) 0.067(3) Uani 0.185(12) 1 d D U P C 2
H33C H 0.178369 0.097393 0.351783 0.080 Uiso 0.185(12) 1 calc R U P C 2
H33D H 0.184234 0.136863 0.424049 0.080 Uiso 0.185(12) 1 calc R U P C 2
C34A C 0.217(2) 0.0252(13) 0.4287(18) 0.071(3) Uani 0.185(12) 1 d D U P C 2
H34C H 0.146904 -0.003145 0.413045 0.085 Uiso 0.185(12) 1 calc R U P C 2
H34D H 0.215280 0.030496 0.478100 0.085 Uiso 0.185(12) 1 calc R U P C 2
C35A C 0.335(2) -0.0142(11) 0.4073(18) 0.074(3) Uani 0.185(12) 1 d D U P C 2
H35C H 0.362749 -0.049988 0.441810 0.089 Uiso 0.185(12) 1 calc R U P C 2
H35D H 0.323380 -0.040258 0.363929 0.089 Uiso 0.185(12) 1 calc R U P C 2
C36A C 0.4185(19) 0.0495(12) 0.401(2) 0.069(3) Uani 0.185(12) 1 d D U P C 2
H36C H 0.464531 0.056051 0.443976 0.082 Uiso 0.185(12) 1 calc R U P C 2
H36D H 0.474418 0.040129 0.365081 0.082 Uiso 0.185(12) 1 calc R U P C 2
I1A I 0.3136(8) 0.2056(5) 0.5459(2) 0.0873(12) Uani 0.374(19) 1 d . . P A 2

loop_
_atom_site_aniso_label
_atom_site_aniso_U_11
_atom_site_aniso_U_22
_atom_site_aniso_U_33
_atom_site_aniso_U_23
_atom_site_aniso_U_13
_atom_site_aniso_U_12
La1 0.02971(7) 0.03749(8) 0.04098(8) 0.00278(7) 0.00750(5) -0.00071(7)
I1 0.0890(13) 0.0968(8) 0.0720(10) 0.0040(6) 0.0469(9) -0.0105(8)
P1 0.0393(4) 0.0646(5) 0.0413(4) -0.0077(4) 0.0053(3) -0.0039(4)
P2 0.0317(4) 0.0527(5) 0.0625(5) -0.0075(4) -0.0038(3) -0.0006(3)
C27 0.045(5) 0.070(4) 0.075(4) -0.011(4) -0.008(4) -0.014(4)
C28 0.062(8) 0.108(8) 0.077(7) 0.019(6) -0.024(6) -0.011(7)
C29 0.071(8) 0.090(7) 0.092(8) -0.006(7) -0.003(6) -0.008(6)
C30 0.043(4) 0.079(5) 0.072(5) -0.005(4) 0.006(4) 0.003(4)
C31 0.079(9) 0.085(9) 0.072(7) -0.024(7) 0.011(6) 0.007(7)
C32 0.067(6) 0.105(10) 0.105(8) -0.011(8) 0.024(6) -0.007(7)
O1 0.0455(12) 0.0443(12) 0.0785(16) 0.0104(11) 0.0061(11) -0.0075(10)
C33 0.050(2) 0.063(3) 0.087(4) 0.004(3) 0.003(2) -0.015(2)
C34 0.073(3) 0.060(3) 0.093(4) 0.003(3) 0.002(3) -0.022(2)
C35 0.084(3) 0.057(3) 0.091(4) 0.023(3) 0.005(3) -0.009(2)
C36 0.063(3) 0.055(3) 0.090(4) 0.013(3) 0.003(3) 0.004(2)
N1 0.0345(12) 0.0437(14) 0.0503(14) -0.0006(11) 0.0091(10) 0.0031(10)
N2 0.0344(12) 0.0422(14) 0.0546(15) 0.0045(11) -0.0037(11) -0.0009(10)
C1 0.0376(14) 0.0551(17) 0.0442(15) 0.0025(15) -0.0041(11) 0.0011(15)
C2 0.0342(14) 0.0505(18) 0.0417(15) 0.0014(13) -0.0001(11) -0.0021(12)
C3 0.0370(15) 0.0476(17) 0.0469(16) -0.0061(13) -0.0026(12) -0.0081(13)
C4 0.072(3) 0.062(2) 0.053(2) -0.0120(17) 0.0123(18) 0.0021(19)
C5 0.107(4) 0.080(3) 0.0416(19) -0.0022(19) 0.017(2) 0.002(3)
C6 0.077(3) 0.072(2) 0.0428(17) 0.0093(18) 0.0004(16) 0.007(2)
C7 0.0387(16) 0.0545(19) 0.0527(18) 0.0177(15) 0.0049(13) 0.0069(14)
C8 0.048(2) 0.084(3) 0.068(2) 0.028(2) 0.0002(17) 0.0140(19)
C9 0.053(2) 0.089(3) 0.102(4) 0.039(3) 0.011(2) 0.031(2)
C10 0.069(3) 0.068(3) 0.111(4) 0.018(3) 0.027(3) 0.034(2)
C11 0.060(2) 0.055(2) 0.088(3) 0.003(2) 0.017(2) 0.0183(18)
C12 0.0404(16) 0.0438(17) 0.063(2) 0.0114(15) 0.0150(14) 0.0054(13)
C13 0.0524(19) 0.052(2) 0.058(2) -0.0105(16) 0.0121(15) 0.0045(15)
C14 0.053(2) 0.080(3) 0.0429(17) 0.0003(17) 0.0123(15) -0.0037(18)
C15 0.058(2) 0.093(3) 0.062(2) 0.006(2) 0.0097(18) -0.019(2)
C16 0.087(3) 0.105(4) 0.066(3) 0.029(3) 0.002(2) -0.005(3)
C20 0.0377(15) 0.0390(16) 0.0547(17) -0.0065(13) 0.0065(13) -0.0035(12)
C21 0.051(2) 0.053(2) 0.085(3) -0.0053(19) 0.0029(19) -0.0156(17)
C22 0.067(3) 0.050(2) 0.112(4) 0.004(2) 0.017(3) -0.0186(19)
C23 0.069(3) 0.044(2) 0.095(3) 0.018(2) 0.024(2) 0.0006(18)
C24 0.0520(19) 0.0458(19) 0.070(2) 0.0124(16) 0.0073(17) 0.0032(15)
C25 0.0390(15) 0.0359(15) 0.0529(17) -0.0008(13) 0.0101(13) 0.0018(12)
C26 0.0403(17) 0.0511(19) 0.069(2) 0.0071(16) -0.0085(15) 0.0005(14)
C17 0.067(3) 0.068(3) 0.051(3) -0.005(2) -0.006(2) -0.018(2)
C18 0.076(6) 0.095(7) 0.115(5) -0.026(6) -0.005(5) -0.027(5)
C19 0.112(5) 0.115(6) 0.067(4) -0.043(4) 0.017(4) -0.034(5)
C17A 0.060(6) 0.077(6) 0.059(6) -0.014(6) -0.001(5) -0.019(6)
C18A 0.072(12) 0.081(12) 0.074(10) -0.013(10) 0.003(11) -0.024(11)
C19A 0.080(10) 0.087(11) 0.050(10) -0.026(9) 0.010(9) -0.013(11)
C27A 0.046(5) 0.075(5) 0.083(5) -0.011(4) -0.014(4) -0.006(4)
C28A 0.069(8) 0.099(7) 0.092(8) 0.017(6) -0.022(6) -0.022(7)
C29A 0.060(6) 0.081(6) 0.104(9) -0.023(7) -0.020(6) -0.025(5)
C30A 0.041(4) 0.075(5) 0.080(5) -0.010(4) 0.008(3) -0.003(4)
C31A 0.062(6) 0.095(9) 0.084(8) -0.023(7) 0.013(6) -0.011(6)
C32A 0.053(5) 0.100(9) 0.106(7) 0.002(7) 0.028(5) -0.009(6)
C33A 0.056(5) 0.056(5) 0.089(6) 0.005(5) 0.005(5) -0.014(5)
C34A 0.066(5) 0.056(5) 0.091(5) 0.011(5) 0.005(5) -0.017(4)
C35A 0.075(5) 0.055(5) 0.092(5) 0.013(5) 0.003(5) -0.010(4)
C36A 0.066(5) 0.053(5) 0.088(6) 0.015(5) 0.006(5) -0.004(5)
I1A 0.082(2) 0.132(3) 0.0486(9) 0.0039(10) 0.0205(11) -0.0198(15)

loop_
_atom_type_symbol
_atom_type_description
_atom_type_scat_dispersion_real
_atom_type_scat_dispersion_imag
_atom_type_scat_source
C C 0.0033 0.0016 'International Tables Vol C Tables 4.2.6.8 and 6.1.1.4'
H H 0.0000 0.0000 'International Tables Vol C Tables 4.2.6.8 and 6.1.1.4'
I I -0.4742 1.8119 'International Tables Vol C Tables 4.2.6.8 and 6.1.1.4'
La La -0.2871 2.4523 'International Tables Vol C Tables 4.2.6.8 and 6.1.1.4'
N N 0.0061 0.0033 'International Tables Vol C Tables 4.2.6.8 and 6.1.1.4'
O O 0.0106 0.0060 'International Tables Vol C Tables 4.2.6.8 and 6.1.1.4'
P P 0.1023 0.0942 'International Tables Vol C Tables 4.2.6.8 and 6.1.1.4'

loop_
_geom_angle_atom_site_label_1
_geom_angle_atom_site_label_2
_geom_angle_atom_site_label_3
_geom_angle
_geom_angle_site_symmetry_1
_geom_angle_site_symmetry_3
_geom_angle_publ_flag
P1 La1 I1 146.55(9) . . ?
P2 La1 I1 85.10(12) . . ?
P2 La1 P1 79.85(2) . . ?
P2 La1 I1A 91.58(18) . . ?
O1 La1 I1 74.51(9) . . ?
O1 La1 P1 75.51(6) . . ?
O1 La1 P2 88.98(6) . . ?
O1 La1 C1 113.18(9) . . ?
O1 La1 C2 135.61(8) . . ?
O1 La1 C3 160.12(8) . . ?
O1 La1 I1A 73.65(14) . . ?
N1 La1 I1 129.48(11) . . ?
N1 La1 P1 54.01(6) . . ?
N1 La1 P2 133.48(6) . . ?
N1 La1 O1 75.25(8) . . ?
N1 La1 C1 59.54(9) . . ?
N1 La1 C2 65.63(9) . . ?
N1 La1 C3 91.39(9) . . ?
N1 La1 I1A 123.6(2) . . ?
N2 La1 I1 114.70(10) . . ?
N2 La1 P1 80.32(7) . . ?
N2 La1 P2 55.17(6) . . ?
N2 La1 O1 139.84(8) . . ?
N2 La1 N1 114.61(9) . . ?
N2 La1 C1 104.35(9) . . ?
N2 La1 C2 78.23(8) . . ?
N2 La1 C3 59.15(9) . . ?
N2 La1 I1A 119.7(2) . . ?
C1 La1 I1 97.93(13) . . ?
C1 La1 P1 107.28(6) . . ?
C1 La1 P2 157.69(7) . . ?
C1 La1 C3 46.96(9) . . ?
C1 La1 I1A 92.28(16) . . ?
C2 La1 I1 115.32(12) . . ?
C2 La1 P1 96.51(6) . . ?
C2 La1 P2 133.30(6) . . ?
C2 La1 C1 26.96(9) . . ?
C2 La1 C3 26.54(8) . . ?
C2 La1 I1A 111.19(13) . . ?
C3 La1 I1 104.52(10) . . ?
C3 La1 P1 108.73(6) . . ?
C3 La1 P2 110.82(6) . . ?
C3 La1 I1A 103.06(12) . . ?
I1A La1 P1 148.10(11) . . ?
C13 P1 La1 77.63(11) . . ?
C13 P1 C14 102.49(17) . . ?
C13 P1 C17 106.3(3) . . ?
C13 P1 C17A 86.7(12) . . ?
C14 P1 La1 119.53(12) . . ?
C14 P1 C17 100.0(2) . . ?
C14 P1 C17A 116.0(10) . . ?
C17 P1 La1 138.78(19) . . ?
C17A P1 La1 124.3(10) . . ?
C27 P2 La1 132.1(6) . . ?
C30 P2 La1 121.7(6) . . ?
C30 P2 C27 106.1(7) . . ?
C26 P2 La1 77.69(11) . . ?
C26 P2 C27 96.9(6) . . ?
C26 P2 C30 96.0(6) . . ?
C26 P2 C27A 106.0(6) . . ?
C26 P2 C30A 107.2(5) . . ?
C27A P2 La1 136.6(6) . . ?
C30A P2 La1 117.4(5) . . ?
C30A P2 C27A 103.0(7) . . ?
P2 C27 H27 104.4 . . ?
C28 C27 P2 116.2(10) . . ?
C28 C27 H27 104.4 . . ?
C29 C27 P2 113.4(10) . . ?
C29 C27 H27 104.4 . . ?
C29 C27 C28 112.3(11) . . ?
C27 C28 H28A 109.5 . . ?
C27 C28 H28B 109.5 . . ?
C27 C28 H28C 109.5 . . ?
H28A C28 H28B 109.5 . . ?
H28A C28 H28C 109.5 . . ?
H28B C28 H28C 109.5 . . ?
C27 C29 H29A 109.5 . . ?
C27 C29 H29B 109.5 . . ?
C27 C29 H29C 109.5 . . ?
H29A C29 H29B 109.5 . . ?
H29A C29 H29C 109.5 . . ?
H29B C29 H29C 109.5 . . ?
P2 C30 H30 107.7 . . ?
C31 C30 P2 110.7(11) . . ?
C31 C30 H30 107.7 . . ?
C31 C30 C32 112.4(11) . . ?
C32 C30 P2 110.5(9) . . ?
C32 C30 H30 107.7 . . ?
C30 C31 H31A 109.5 . . ?
C30 C31 H31B 109.5 . . ?
C30 C31 H31C 109.5 . . ?
H31A C31 H31B 109.5 . . ?
H31A C31 H31C 109.5 . . ?
H31B C31 H31C 109.5 . . ?
C30 C32 H32A 109.5 . . ?
C30 C32 H32B 109.5 . . ?
C30 C32 H32C 109.5 . . ?
H32A C32 H32B 109.5 . . ?
H32A C32 H32C 109.5 . . ?
H32B C32 H32C 109.5 . . ?
C33 O1 La1 129.8(3) . . ?
C33 O1 C36 108.6(4) . . ?
C36 O1 La1 112.2(3) . . ?
C33A O1 La1 122.9(14) . . ?
C33A O1 C36A 108.6(12) . . ?
C36A O1 La1 121.3(11) . . ?
O1 C33 H33A 110.6 . . ?
O1 C33 H33B 110.6 . . ?
O1 C33 C34 105.7(4) . . ?
H33A C33 H33B 108.7 . . ?
C34 C33 H33A 110.6 . . ?
C34 C33 H33B 110.6 . . ?
C33 C34 H34A 111.1 . . ?
C33 C34 H34B 111.1 . . ?
C33 C34 C35 103.2(5) . . ?
H34A C34 H34B 109.1 . . ?
C35 C34 H34A 111.1 . . ?
C35 C34 H34B 111.1 . . ?
C34 C35 H35A 110.8 . . ?
C34 C35 H35B 110.8 . . ?
H35A C35 H35B 108.9 . . ?
C36 C35 C34 104.7(4) . . ?
C36 C35 H35A 110.8 . . ?
C36 C35 H35B 110.8 . . ?
O1 C36 C35 107.3(4) . . ?
O1 C36 H36A 110.2 . . ?
O1 C36 H36B 110.2 . . ?
C35 C36 H36A 110.2 . . ?
C35 C36 H36B 110.2 . . ?
H36A C36 H36B 108.5 . . ?
C12 N1 La1 129.3(2) . . ?
C12 N1 C13 114.9(3) . . ?
C13 N1 La1 114.32(19) . . ?
C25 N2 La1 131.6(2) . . ?
C25 N2 C26 113.6(3) . . ?
C26 N2 La1 112.99(19) . . ?
C2 C1 La1 71.92(16) . . ?
C2 C1 C7 119.8(3) . . ?
C6 C1 La1 87.9(2) . . ?
C6 C1 C2 117.6(3) . . ?
C6 C1 C7 122.5(3) . . ?
C7 C1 La1 106.1(2) . . ?
La1 C2 H2 107.4 . . ?
C1 C2 La1 81.12(18) . . ?
C1 C2 H2 118.8 . . ?
C3 C2 La1 82.34(17) . . ?
C3 C2 C1 122.3(3) . . ?
C3 C2 H2 118.8 . . ?
C2 C3 La1 71.12(17) . . ?
C2 C3 C4 118.6(3) . . ?
C2 C3 C20 119.1(3) . . ?
C4 C3 La1 87.7(2) . . ?
C4 C3 C20 122.1(3) . . ?
C20 C3 La1 107.19(18) . . ?
C3 C4 H4 120.1 . . ?
C5 C4 C3 119.7(4) . . ?
C5 C4 H4 120.1 . . ?
C4 C5 H5 119.4 . . ?
C4 C5 C6 121.3(4) . . ?
C6 C5 H5 119.4 . . ?
C1 C6 C5 120.4(4) . . ?
C1 C6 H6 119.8 . . ?
C5 C6 H6 119.8 . . ?
C8 C7 C1 121.2(3) . . ?
C8 C7 C12 120.1(3) . . ?
C12 C7 C1 118.6(3) . . ?
C7 C8 H8 119.2 . . ?
C9 C8 C7 121.6(4) . . ?
C9 C8 H8 119.2 . . ?
C8 C9 H9 120.6 . . ?
C10 C9 C8 118.7(4) . . ?
C10 C9 H9 120.6 . . ?
C9 C10 H10 119.2 . . ?
C9 C10 C11 121.7(4) . . ?
C11 C10 H10 119.2 . . ?
C10 C11 H11 119.6 . . ?
C10 C11 C12 120.9(4) . . ?
C12 C11 H11 119.6 . . ?
N1 C12 C7 118.3(3) . . ?
N1 C12 C11 124.7(4) . . ?
C11 C12 C7 117.0(3) . . ?
P1 C13 H13A 110.4 . . ?
P1 C13 H13B 110.4 . . ?
N1 C13 P1 106.5(2) . . ?
N1 C13 H13A 110.4 . . ?
N1 C13 H13B 110.4 . . ?
H13A C13 H13B 108.6 . . ?
P1 C14 H14 108.0 . . ?
C15 C14 P1 112.7(3) . . ?
C15 C14 H14 108.0 . . ?
C15 C14 C16 109.3(4) . . ?
C16 C14 P1 110.7(3) . . ?
C16 C14 H14 108.0 . . ?
C14 C15 H15A 109.5 . . ?
C14 C15 H15B 109.5 . . ?
C14 C15 H15C 109.5 . . ?
H15A C15 H15B 109.5 . . ?
H15A C15 H15C 109.5 . . ?
H15B C15 H15C 109.5 . . ?
C14 C16 H16A 109.5 . . ?
C14 C16 H16B 109.5 . . ?
C14 C16 H16C 109.5 . . ?
H16A C16 H16B 109.5 . . ?
H16A C16 H16C 109.5 . . ?
H16B C16 H16C 109.5 . . ?
C21 C20 C3 120.8(3) . . ?
C21 C20 C25 121.1(3) . . ?
C25 C20 C3 118.1(3) . . ?
C20 C21 H21 119.4 . . ?
C20 C21 C22 121.2(4) . . ?
C22 C21 H21 119.4 . . ?
C21 C22 H22 120.8 . . ?
C23 C22 C21 118.4(4) . . ?
C23 C22 H22 120.8 . . ?
C22 C23 H23 119.2 . . ?
C22 C23 C24 121.6(4) . . ?
C24 C23 H23 119.2 . . ?
C23 C24 H24 119.2 . . ?
C23 C24 C25 121.6(4) . . ?
C25 C24 H24 119.2 . . ?
N2 C25 C20 118.7(3) . . ?
N2 C25 C24 125.2(3) . . ?
C24 C25 C20 116.1(3) . . ?
P2 C26 H26A 110.1 . . ?
P2 C26 H26B 110.1 . . ?
N2 C26 P2 108.1(2) . . ?
N2 C26 H26A 110.1 . . ?
N2 C26 H26B 110.1 . . ?
H26A C26 H26B 108.4 . . ?
P1 C17 H17 105.9 . . ?
C18 C17 P1 110.4(6) . . ?
C18 C17 H17 105.9 . . ?
C19 C17 P1 114.7(4) . . ?
C19 C17 H17 105.9 . . ?
C19 C17 C18 113.3(7) . . ?
C17 C18 H18A 109.5 . . ?
C17 C18 H18B 109.5 . . ?
C17 C18 H18C 109.5 . . ?
H18A C18 H18B 109.5 . . ?
H18A C18 H18C 109.5 . . ?
H18B C18 H18C 109.5 . . ?
C17 C19 H19A 109.5 . . ?
C17 C19 H19B 109.5 . . ?
C17 C19 H19C 109.5 . . ?
H19A C19 H19B 109.5 . . ?
H19A C19 H19C 109.5 . . ?
H19B C19 H19C 109.5 . . ?
P1 C17A H17A 94.7 . . ?
C18A C17A P1 128(4) . . ?
C18A C17A H17A 94.7 . . ?
C18A C17A C19A 114(4) . . ?
C19A C17A P1 115.4(19) . . ?
C19A C17A H17A 94.7 . . ?
C17A C18A H18D 109.5 . . ?
C17A C18A H18E 109.5 . . ?
C17A C18A H18F 109.5 . . ?
H18D C18A H18E 109.5 . . ?
H18D C18A H18F 109.5 . . ?
H18E C18A H18F 109.5 . . ?
C17A C19A H19D 109.5 . . ?
C17A C19A H19E 109.5 . . ?
C17A C19A H19F 109.5 . . ?
H19D C19A H19E 109.5 . . ?
H19D C19A H19F 109.5 . . ?
H19E C19A H19F 109.5 . . ?
P2 C27A H27A 106.2 . . ?
C28A C27A P2 114.7(10) . . ?
C28A C27A H27A 106.2 . . ?
C29A C27A P2 113.2(9) . . ?
C29A C27A H27A 106.2 . . ?
C29A C27A C28A 109.6(10) . . ?
C27A C28A H28D 109.5 . . ?
C27A C28A H28E 109.5 . . ?
C27A C28A H28F 109.5 . . ?
H28D C28A H28E 109.5 . . ?
H28D C28A H28F 109.5 . . ?
H28E C28A H28F 109.5 . . ?
C27A C29A H29D 109.5 . . ?
C27A C29A H29E 109.5 . . ?
C27A C29A H29F 109.5 . . ?
H29D C29A H29E 109.5 . . ?
H29D C29A H29F 109.5 . . ?
H29E C29A H29F 109.5 . . ?
P2 C30A H30A 107.8 . . ?
C31A C30A P2 113.0(10) . . ?
C31A C30A H30A 107.8 . . ?
C31A C30A C32A 109.0(11) . . ?
C32A C30A P2 111.2(8) . . ?
C32A C30A H30A 107.8 . . ?
C30A C31A H31D 109.5 . . ?
C30A C31A H31E 109.5 . . ?
C30A C31A H31F 109.5 . . ?
H31D C31A H31E 109.5 . . ?
H31D C31A H31F 109.5 . . ?
H31E C31A H31F 109.5 . . ?
C30A C32A H32D 109.5 . . ?
C30A C32A H32E 109.5 . . ?
C30A C32A H32F 109.5 . . ?
H32D C32A H32E 109.5 . . ?
H32D C32A H32F 109.5 . . ?
H32E C32A H32F 109.5 . . ?
O1 C33A H33C 110.4 . . ?
O1 C33A H33D 110.4 . . ?
O1 C33A C34A 106.8(14) . . ?
H33C C33A H33D 108.6 . . ?
C34A C33A H33C 110.4 . . ?
C34A C33A H33D 110.4 . . ?
C33A C34A H34C 110.9 . . ?
C33A C34A H34D 110.9 . . ?
C33A C34A C35A 104.3(17) . . ?
H34C C34A H34D 108.9 . . ?
C35A C34A H34C 110.9 . . ?
C35A C34A H34D 110.9 . . ?
C34A C35A H35C 111.3 . . ?
C34A C35A H35D 111.3 . . ?
H35C C35A H35D 109.2 . . ?
C36A C35A C34A 102.4(15) . . ?
C36A C35A H35C 111.3 . . ?
C36A C35A H35D 111.3 . . ?
O1 C36A C35A 107.6(14) . . ?
O1 C36A H36C 110.2 . . ?
O1 C36A H36D 110.2 . . ?
C35A C36A H36C 110.2 . . ?
C35A C36A H36D 110.2 . . ?
H36C C36A H36D 108.5 . . ?

loop_
_geom_bond_atom_site_label_1
_geom_bond_atom_site_label_2
_geom_bond_distance
_geom_bond_site_symmetry_2
_geom_bond_publ_flag
La1 I1 3.236(3) . ?
La1 P1 3.2115(9) . ?
La1 P2 3.1712(9) . ?
La1 O1 2.618(2) . ?
La1 N1 2.459(2) . ?
La1 N2 2.450(3) . ?
La1 C1 3.054(3) . ?
La1 C2 2.938(3) . ?
La1 C3 3.078(3) . ?
La1 I1A 3.206(5) . ?
P1 C13 1.841(4) . ?
P1 C14 1.853(4) . ?
P1 C17 1.856(5) . ?
P1 C17A 1.99(3) . ?
P2 C27 1.870(10) . ?
P2 C30 1.852(10) . ?
P2 C26 1.836(4) . ?
P2 C27A 1.880(10) . ?
P2 C30A 1.859(9) . ?
C27 H27 0.9800 . ?
C27 C28 1.521(12) . ?
C27 C29 1.503(12) . ?
C28 H28A 0.9600 . ?
C28 H28B 0.9600 . ?
C28 H28C 0.9600 . ?
C29 H29A 0.9600 . ?
C29 H29B 0.9600 . ?
C29 H29C 0.9600 . ?
C30 H30 0.9800 . ?
C30 C31 1.504(12) . ?
C30 C32 1.539(13) . ?
C31 H31A 0.9600 . ?
C31 H31B 0.9600 . ?
C31 H31C 0.9600 . ?
C32 H32A 0.9600 . ?
C32 H32B 0.9600 . ?
C32 H32C 0.9600 . ?
O1 C33 1.451(6) . ?
O1 C36 1.453(6) . ?
O1 C33A 1.448(16) . ?
O1 C36A 1.448(16) . ?
C33 H33A 0.9700 . ?
C33 H33B 0.9700 . ?
C33 C34 1.464(7) . ?
C34 H34A 0.9700 . ?
C34 H34B 0.9700 . ?
C34 C35 1.538(8) . ?
C35 H35A 0.9700 . ?
C35 H35B 0.9700 . ?
C35 C36 1.462(7) . ?
C36 H36A 0.9700 . ?
C36 H36B 0.9700 . ?
N1 C12 1.384(4) . ?
N1 C13 1.467(4) . ?
N2 C25 1.388(4) . ?
N2 C26 1.464(4) . ?
C1 C2 1.401(4) . ?
C1 C6 1.389(5) . ?
C1 C7 1.476(5) . ?
C2 H2 0.9300 . ?
C2 C3 1.388(4) . ?
C3 C4 1.397(5) . ?
C3 C20 1.487(5) . ?
C4 H4 0.9300 . ?
C4 C5 1.371(6) . ?
C5 H5 0.9300 . ?
C5 C6 1.392(6) . ?
C6 H6 0.9300 . ?
C7 C8 1.387(5) . ?
C7 C12 1.420(5) . ?
C8 H8 0.9300 . ?
C8 C9 1.384(6) . ?
C9 H9 0.9300 . ?
C9 C10 1.359(7) . ?
C10 H10 0.9300 . ?
C10 C11 1.391(6) . ?
C11 H11 0.9300 . ?
C11 C12 1.405(5) . ?
C13 H13A 0.9700 . ?
C13 H13B 0.9700 . ?
C14 H14 0.9800 . ?
C14 C15 1.512(5) . ?
C14 C16 1.529(6) . ?
C15 H15A 0.9600 . ?
C15 H15B 0.9600 . ?
C15 H15C 0.9600 . ?
C16 H16A 0.9600 . ?
C16 H16B 0.9600 . ?
C16 H16C 0.9600 . ?
C20 C21 1.383(4) . ?
C20 C25 1.414(4) . ?
C21 H21 0.9300 . ?
C21 C22 1.393(6) . ?
C22 H22 0.9300 . ?
C22 C23 1.364(6) . ?
C23 H23 0.9300 . ?
C23 C24 1.380(5) . ?
C24 H24 0.9300 . ?
C24 C25 1.412(5) . ?
C26 H26A 0.9700 . ?
C26 H26B 0.9700 . ?
C17 H17 0.9800 . ?
C17 C18 1.517(16) . ?
C17 C19 1.505(9) . ?
C18 H18A 0.9600 . ?
C18 H18B 0.9600 . ?
C18 H18C 0.9600 . ?
C19 H19A 0.9600 . ?
C19 H19B 0.9600 . ?
C19 H19C 0.9600 . ?
C17A H17A 0.9800 . ?
C17A C18A 1.04(7) . ?
C17A C19A 1.62(4) . ?
C18A H18D 0.9600 . ?
C18A H18E 0.9600 . ?
C18A H18F 0.9600 . ?
C19A H19D 0.9600 . ?
C19A H19E 0.9600 . ?
C19A H19F 0.9600 . ?
C27A H27A 0.9800 . ?
C27A C28A 1.535(12) . ?
C27A C29A 1.501(12) . ?
C28A H28D 0.9600 . ?
C28A H28E 0.9600 . ?
C28A H28F 0.9600 . ?
C29A H29D 0.9600 . ?
C29A H29E 0.9600 . ?
C29A H29F 0.9600 . ?
C30A H30A 0.9800 . ?
C30A C31A 1.501(11) . ?
C30A C32A 1.531(11) . ?
C31A H31D 0.9600 . ?
C31A H31E 0.9600 . ?
C31A H31F 0.9600 . ?
C32A H32D 0.9600 . ?
C32A H32E 0.9600 . ?
C32A H32F 0.9600 . ?
C33A H33C 0.9700 . ?
C33A H33D 0.9700 . ?
C33A C34A 1.456(17) . ?
C34A H34C 0.9700 . ?
C34A H34D 0.9700 . ?
C34A C35A 1.543(18) . ?
C35A H35C 0.9700 . ?
C35A H35D 0.9700 . ?
C35A C36A 1.467(17) . ?
C36A H36C 0.9700 . ?
C36A H36D 0.9700 . ?

loop_
_geom_torsion_atom_site_label_1
_geom_torsion_atom_site_label_2
_geom_torsion_atom_site_label_3
_geom_torsion_atom_site_label_4
_geom_torsion
_geom_torsion_site_symmetry_1
_geom_torsion_site_symmetry_2
_geom_torsion_site_symmetry_3
_geom_torsion_site_symmetry_4
_geom_torsion_publ_flag
La1 P1 C13 N1 -20.95(19) . . . . ?
La1 P1 C14 C15 26.7(4) . . . . ?
La1 P1 C14 C16 -96.0(3) . . . . ?
La1 P1 C17 C18 -9.0(7) . . . . ?
La1 P1 C17 C19 -138.5(5) . . . . ?
La1 P2 C27 C28 -135.6(10) . . . . ?
La1 P2 C27 C29 91.9(13) . . . . ?
La1 P2 C30 C31 22.5(14) . . . . ?
La1 P2 C30 C32 -102.8(11) . . . . ?
La1 P2 C26 N2 -19.2(2) . . . . ?
La1 P2 C27A C28A -146.0(9) . . . . ?
La1 P2 C27A C29A 87.2(12) . . . . ?
La1 P2 C30A C31A 36.5(13) . . . . ?
La1 P2 C30A C32A -86.6(10) . . . . ?
La1 O1 C33 C34 -165.3(4) . . . . ?
La1 O1 C36 C35 152.8(4) . . . . ?
La1 O1 C33A C34A -140(2) . . . . ?
La1 O1 C36A C35A 161.8(17) . . . . ?
La1 N1 C12 C7 -26.5(4) . . . . ?
La1 N1 C12 C11 153.2(3) . . . . ?
La1 N1 C13 P1 30.0(3) . . . . ?
La1 N2 C25 C20 -23.9(4) . . . . ?
La1 N2 C25 C24 154.8(3) . . . . ?
La1 N2 C26 P2 26.8(3) . . . . ?
La1 C1 C2 C3 75.0(3) . . . . ?
La1 C1 C6 C5 -67.2(4) . . . . ?
La1 C1 C7 C8 -162.3(3) . . . . ?
La1 C1 C7 C12 19.5(3) . . . . ?
La1 C2 C3 C4 76.4(3) . . . . ?
La1 C2 C3 C20 -99.6(3) . . . . ?
La1 C3 C4 C5 67.2(4) . . . . ?
La1 C3 C20 C21 -164.6(3) . . . . ?
La1 C3 C20 C25 13.4(3) . . . . ?
C27 P2 C30 C31 -155.8(12) . . . . ?
C27 P2 C30 C32 79.0(12) . . . . ?
C27 P2 C26 N2 -150.9(7) . . . . ?
C30 P2 C27 C28 42.4(13) . . . . ?
C30 P2 C27 C29 -90.1(14) . . . . ?
C30 P2 C26 N2 102.0(6) . . . . ?
O1 C33 C34 C35 31.8(8) . . . . ?
O1 C33A C34A C35A -26(4) . . . . ?
C33 O1 C36 C35 2.8(7) . . . . ?
C33 C34 C35 C36 -30.0(8) . . . . ?
C34 C35 C36 O1 16.9(7) . . . . ?
C36 O1 C33 C34 -22.4(8) . . . . ?
C1 C2 C3 La1 -74.4(3) . . . . ?
C1 C2 C3 C4 2.0(5) . . . . ?
C1 C2 C3 C20 -174.0(3) . . . . ?
C1 C7 C8 C9 -178.1(4) . . . . ?
C1 C7 C12 N1 -2.2(4) . . . . ?
C1 C7 C12 C11 178.0(3) . . . . ?
C2 C1 C6 C5 1.2(6) . . . . ?
C2 C1 C7 C8 119.6(4) . . . . ?
C2 C1 C7 C12 -58.5(4) . . . . ?
C2 C3 C4 C5 0.2(5) . . . . ?
C2 C3 C20 C21 -87.0(4) . . . . ?
C2 C3 C20 C25 91.0(4) . . . . ?
C3 C4 C5 C6 -1.7(7) . . . . ?
C3 C20 C21 C22 178.6(4) . . . . ?
C3 C20 C25 N2 1.0(4) . . . . ?
C3 C20 C25 C24 -177.8(3) . . . . ?
C4 C3 C20 C21 97.1(4) . . . . ?
C4 C3 C20 C25 -84.9(4) . . . . ?
C4 C5 C6 C1 1.0(7) . . . . ?
C6 C1 C2 La1 -77.7(3) . . . . ?
C6 C1 C2 C3 -2.7(5) . . . . ?
C6 C1 C7 C8 -64.4(5) . . . . ?
C6 C1 C7 C12 117.5(4) . . . . ?
C7 C1 C2 La1 98.5(3) . . . . ?
C7 C1 C2 C3 173.5(3) . . . . ?
C7 C1 C6 C5 -174.9(4) . . . . ?
C7 C8 C9 C10 0.1(7) . . . . ?
C8 C7 C12 N1 179.6(3) . . . . ?
C8 C7 C12 C11 -0.1(5) . . . . ?
C8 C9 C10 C11 0.0(7) . . . . ?
C9 C10 C11 C12 -0.2(7) . . . . ?
C10 C11 C12 N1 -179.5(4) . . . . ?
C10 C11 C12 C7 0.3(6) . . . . ?
C12 N1 C13 P1 -162.3(2) . . . . ?
C12 C7 C8 C9 0.0(6) . . . . ?
C13 P1 C14 C15 -56.0(3) . . . . ?
C13 P1 C14 C16 -178.7(3) . . . . ?
C13 P1 C17 C18 80.7(6) . . . . ?
C13 P1 C17 C19 -48.8(5) . . . . ?
C13 N1 C12 C7 168.0(3) . . . . ?
C13 N1 C12 C11 -12.2(5) . . . . ?
C14 P1 C13 N1 97.0(2) . . . . ?
C14 P1 C17 C18 -173.0(5) . . . . ?
C14 P1 C17 C19 57.5(5) . . . . ?
C20 C3 C4 C5 176.1(4) . . . . ?
C20 C21 C22 C23 -1.3(7) . . . . ?
C21 C20 C25 N2 179.0(3) . . . . ?
C21 C20 C25 C24 0.2(5) . . . . ?
C21 C22 C23 C24 1.2(7) . . . . ?
C22 C23 C24 C25 -0.4(6) . . . . ?
C23 C24 C25 N2 -179.0(3) . . . . ?
C23 C24 C25 C20 -0.3(5) . . . . ?
C25 N2 C26 P2 -166.5(2) . . . . ?
C25 C20 C21 C22 0.6(6) . . . . ?
C26 P2 C27 C28 -56.0(11) . . . . ?
C26 P2 C27 C29 171.5(11) . . . . ?
C26 P2 C30 C31 -56.8(12) . . . . ?
C26 P2 C30 C32 178.0(11) . . . . ?
C26 P2 C27A C28A -57.1(11) . . . . ?
C26 P2 C27A C29A 176.1(10) . . . . ?
C26 P2 C30A C31A -48.3(13) . . . . ?
C26 P2 C30A C32A -171.3(9) . . . . ?
C26 N2 C25 C20 172.6(3) . . . . ?
C26 N2 C25 C24 -8.7(5) . . . . ?
C17 P1 C13 N1 -158.5(3) . . . . ?
C17 P1 C14 C15 -165.3(4) . . . . ?
C17 P1 C14 C16 72.0(4) . . . . ?
C17A P1 C13 N1 -147.1(9) . . . . ?
C17A P1 C14 C15 -148.5(12) . . . . ?
C17A P1 C14 C16 88.8(13) . . . . ?
C27A P2 C26 N2 -154.5(6) . . . . ?
C27A P2 C30A C31A -159.8(13) . . . . ?
C27A P2 C30A C32A 77.1(11) . . . . ?
C30A P2 C26 N2 96.1(6) . . . . ?
C30A P2 C27A C28A 55.3(12) . . . . ?
C30A P2 C27A C29A -71.5(13) . . . . ?
C33A O1 C36A C35A 11(4) . . . . ?
C33A C34A C35A C36A 32(4) . . . . ?
C34A C35A C36A O1 -26(3) . . . . ?
C36A O1 C33A C34A 10(4) . . . . ?
